data_7038834
loop_
_publ_author_name
'Choi, Wanuk'
'Ohtsu, Hiroyoshi'
'Matsushita, Yoshitaka'
'Kawano, Masaki'

_publ_section_title
;
 Safe P4 reagent in a reusable porous coordination network.
;
_journal_issue 15
_journal_name_full 'Dalton transactions (Cambridge, England : 2003)'
_journal_page_first 6357
_journal_page_last 6360
_journal_paper_doi 10.1039/c6dt00860g
_journal_volume 45
_journal_year 2016
_chemical_formula_moiety 'C36 H24 I6 N12 P1.08 Zn3'
_chemical_formula_sum 'C36 H24 I6 N12 P1.08 Zn3'
_chemical_formula_weight 1615.7
_space_group_crystal_system monoclinic
_space_group_IT_number 11
_space_group_name_Hall '-P 2yb'
_space_group_name_H-M_alt 'P 1 21/m 1'
_symmetry_space_group_name_Hall '-P 2yb'
_symmetry_space_group_name_H-M 'P 1 21/m 1'
_atom_sites_solution_hydrogens geom
_atom_sites_solution_primary direct
_atom_sites_solution_secondary difmap
_audit_creation_method SHELXL-2014/7
_audit_update_record
;
2016-03-03 deposited with the CCDC.
2016-03-14 downloaded from the CCDC.
;
_cell_angle_alpha 90
_cell_angle_beta 90.491(3)
_cell_angle_gamma 90
_cell_formula_units_Z 2
_cell_length_a 6.6025(6)
_cell_length_b 30.199(3)
_cell_length_c 12.8199(12)
_cell_measurement_reflns_used 9965
_cell_measurement_temperature 300(2)
_cell_measurement_theta_max 23.0515
_cell_measurement_theta_min 2.5725
_cell_volume 2556.1(4)
_computing_cell_refinement 'SAINT V8.34A (Bruker)'
_computing_data_collection 'APEX2 v2011 .2-0 (Bruker)'
_computing_data_reduction 'SAINT V8.34A (Bruker)'
_computing_publication_material WinGX
_computing_structure_refinement 'SHELXL-2014 (Sheldrick, 2014)'
_computing_structure_solution 'SHELXL-2014 (Sheldrick, 2014)'
_diffrn_ambient_temperature 300(2)
_diffrn_measured_fraction_theta_full 0.997
_diffrn_measured_fraction_theta_max 0.981
_diffrn_measurement_device_type 'KAPPA APEX2 QUAZAR Mo, Bruker'
_diffrn_measurement_method 'omega and phi scan'
_diffrn_radiation_type MoK\a
_diffrn_radiation_wavelength 0.71073
_diffrn_reflns_av_R_equivalents 0.0592
_diffrn_reflns_av_unetI/netI 0.0372
_diffrn_reflns_Laue_measured_fraction_full 0.997
_diffrn_reflns_Laue_measured_fraction_max 0.981
_diffrn_reflns_limit_h_max 7
_diffrn_reflns_limit_h_min -7
_diffrn_reflns_limit_k_max 33
_diffrn_reflns_limit_k_min -33
_diffrn_reflns_limit_l_max 13
_diffrn_reflns_limit_l_min -14
_diffrn_reflns_number 32015
_diffrn_reflns_point_group_measured_fraction_full 0.997
_diffrn_reflns_point_group_measured_fraction_max 0.981
_diffrn_reflns_theta_full 23.313
_diffrn_reflns_theta_max 23.313
_diffrn_reflns_theta_min 1.349
_diffrn_source 'fine-focus sealed tube'
_exptl_absorpt_coefficient_mu 5.089
_exptl_absorpt_correction_T_max 0.7449
_exptl_absorpt_correction_T_min 0.5775
_exptl_absorpt_correction_type multi-scan
_exptl_absorpt_process_details SADABS-2008/1
_exptl_crystal_colour 'pale green'
_exptl_crystal_density_diffrn 2.096
_exptl_crystal_density_method 'not measured'
_exptl_crystal_description Columnar
_exptl_crystal_F_000 1494
_exptl_crystal_size_max 0.090
_exptl_crystal_size_mid 0.050
_exptl_crystal_size_min 0.040
_refine_diff_density_max 1.661
_refine_diff_density_min -1.248
_refine_diff_density_rms 0.110
_refine_ls_extinction_method none
_refine_ls_goodness_of_fit_ref 1.041
_refine_ls_hydrogen_treatment constr
_refine_ls_matrix_type full
_refine_ls_number_parameters 285
_refine_ls_number_reflns 3751
_refine_ls_number_restraints 18
_refine_ls_restrained_S_all 1.041
_refine_ls_R_factor_all 0.0807
_refine_ls_R_factor_gt 0.0554
_refine_ls_shift/su_max 0.001
_refine_ls_shift/su_mean 0.000
_refine_ls_structure_factor_coef Fsqd
_refine_ls_weighting_details 'w=1/[\s^2^(Fo^2^)+(0.0185P)^2^+24.7252P] where P=(Fo^2^+2Fc^2^)/3'
_refine_ls_weighting_scheme calc
_refine_ls_wR_factor_gt 0.0987
_refine_ls_wR_factor_ref 0.1071
_reflns_Friedel_coverage 0.000
_reflns_number_gt 2764
_reflns_number_total 3751
_reflns_threshold_expression 'I > 2\s(I)'
_cod_data_source_file c6dt00860g2.cif
_cod_data_source_block P4_ZnInetwork_300K
_cod_depositor_comments 'Adding full bibliography for 7038831--7038834.cif.'
_cod_database_code 7038834
_shelx_shelxl_version_number 2014/7
_shelx_space_group_comment
;
The symmetry employed for this shelxl refinement is uniquely defined
by the following loop, which should always be used as a source of
symmetry information in preference to the above space-group names.
They are only intended as comments.
;
_shelx_estimated_absorpt_t_min 0.657
_shelx_estimated_absorpt_t_max 0.822

loop_
_space_group_symop_operation_xyz
'x, y, z'
'-x, y+1/2, -z'
'-x, -y, -z'
'x, -y-1/2, z'

loop_
_atom_site_label
_atom_site_type_symbol
_atom_site_fract_x
_atom_site_fract_y
_atom_site_fract_z
_atom_site_U_iso_or_equiv
_atom_site_adp_type
_atom_site_occupancy
_atom_site_site_symmetry_order
_atom_site_calc_flag
_atom_site_refinement_flags_posn
_atom_site_refinement_flags_adp
_atom_site_refinement_flags_occupancy
P1 P -0.331(11) 0.7500 0.151(6) 0.25(3) Uani 0.270(11) 2 d S TU P
P2 P -0.384(9) 0.7500 0.312(6) 0.25(3) Uani 0.270(11) 2 d S TU P
P3 P -0.577(5) 0.7168(11) 0.207(5) 0.33(3) Uani 0.270(11) 1 d . U P
C1 C -1.415(2) 0.6853(5) 0.8323(11) 0.058(4) Uani 1 1 d . . .
H1 H -1.4786 0.6928 0.8941 0.069 Uiso 1 1 calc R U .
C2 C -1.240(2) 0.6602(5) 0.8373(12) 0.059(4) Uani 1 1 d . . .
H2 H -1.1824 0.6527 0.9014 0.070 Uiso 1 1 calc R U .
C3 C -1.1529(13) 0.6465(3) 0.7463(12) 0.043(2) Uani 1 1 d . . .
C4 C -1.244(2) 0.6599(4) 0.6519(11) 0.055(4) Uani 1 1 d . . .
H4 H -1.1923 0.6500 0.5888 0.066 Uiso 1 1 calc R U .
C5 C -1.408(2) 0.6876(4) 0.6527(11) 0.054(4) Uani 1 1 d . . .
H5 H -1.4593 0.6985 0.5899 0.065 Uiso 1 1 calc R U .
C6 C -0.9633(14) 0.6211(3) 0.7440(11) 0.046(3) Uani 1 1 d . . .
C7 C -0.322(2) 0.5517(5) 1.0325(11) 0.064(4) Uani 1 1 d . . .
H7 H -0.2078 0.5339 1.0342 0.077 Uiso 1 1 calc R U .
C8 C -0.421(2) 0.5567(5) 0.9390(9) 0.062(4) Uani 1 1 d . . .
H8 H -0.3682 0.5439 0.8792 0.074 Uiso 1 1 calc R U .
C9 C -0.596(2) 0.5803(5) 0.9331(9) 0.046(3) Uani 1 1 d . . .
C10 C -0.664(3) 0.5969(8) 1.0222(11) 0.131(10) Uani 1 1 d . . .
H10 H -0.7862 0.6120 1.0235 0.158 Uiso 1 1 calc R U .
C11 C -0.552(3) 0.5917(9) 1.1130(12) 0.138(10) Uani 1 1 d . . .
H11 H -0.6033 0.6041 1.1736 0.165 Uiso 1 1 calc R U .
C12 C -0.703(2) 0.5895(4) 0.8340(9) 0.044(3) Uani 1 1 d . . .
C13 C -0.527(3) 0.6038(6) 0.3845(11) 0.099(7) Uani 1 1 d . . .
H13 H -0.5518 0.6225 0.3283 0.119 Uiso 1 1 calc R U .
C14 C -0.648(2) 0.6073(7) 0.4709(11) 0.097(7) Uani 1 1 d . . .
H14 H -0.7627 0.6250 0.4693 0.117 Uiso 1 1 calc R U .
C15 C -0.5963(19) 0.5843(4) 0.5592(9) 0.043(3) Uani 1 1 d . . .
C16 C -0.436(2) 0.5549(5) 0.5541(10) 0.058(4) Uani 1 1 d . . .
H16 H -0.3987 0.5380 0.6118 0.069 Uiso 1 1 calc R U .
C17 C -0.331(2) 0.5514(4) 0.4616(10) 0.060(4) Uani 1 1 d . . .
H17 H -0.2246 0.5314 0.4583 0.072 Uiso 1 1 calc R U .
C18 C -0.703(2) 0.5914(5) 0.6583(10) 0.048(3) Uani 1 1 d . . .
N1 N -1.4965(12) 0.6993(3) 0.7411(11) 0.059(3) Uani 1 1 d . . .
N2 N -0.3789(18) 0.5706(5) 1.1204(8) 0.066(4) Uani 1 1 d . . .
N3 N -0.3750(18) 0.5749(4) 0.3775(8) 0.056(3) Uani 1 1 d . . .
N4 N -0.8797(17) 0.6106(3) 0.8380(7) 0.047(3) Uani 1 1 d . . .
N5 N -0.6066(11) 0.5786(3) 0.7455(9) 0.045(2) Uani 1 1 d . . .
N6 N -0.8791(16) 0.6130(4) 0.6547(8) 0.048(3) Uani 1 1 d . . .
Zn1 Zn -1.7159(3) 0.7500 0.7413(3) 0.0682(6) Uani 1 2 d S T P
Zn2 Zn -0.19135(17) 0.57565(4) 0.24938(14) 0.0544(3) Uani 1 1 d . . .
I1 I -1.8823(3) 0.7500 0.91777(16) 0.0942(6) Uani 1 2 d S T P
I2 I -1.8831(3) 0.7500 0.56217(16) 0.0927(6) Uani 1 2 d S T P
I3 I -0.03758(16) 0.65186(3) 0.23963(15) 0.1181(5) Uani 1 1 d . . .
I4 I 0.04167(13) 0.50820(3) 0.25580(10) 0.0752(3) Uani 1 1 d . . .

loop_
_atom_site_aniso_label
_atom_site_aniso_U_11
_atom_site_aniso_U_22
_atom_site_aniso_U_33
_atom_site_aniso_U_23
_atom_site_aniso_U_13
_atom_site_aniso_U_12
P1 0.24(6) 0.17(4) 0.35(7) 0.000 0.00(5) 0.000
P2 0.16(4) 0.25(5) 0.34(7) 0.000 0.10(4) 0.000
P3 0.16(3) 0.18(3) 0.64(8) 0.03(4) 0.02(5) -0.07(2)
C1 0.047(10) 0.071(10) 0.056(9) -0.014(8) 0.013(7) -0.005(8)
C2 0.035(9) 0.067(10) 0.075(10) 0.002(8) 0.014(7) 0.001(8)
C3 0.029(5) 0.036(5) 0.064(7) 0.008(8) -0.009(8) -0.001(4)
C4 0.051(9) 0.056(10) 0.056(9) -0.002(7) 0.005(7) 0.007(8)
C5 0.048(9) 0.061(9) 0.054(9) 0.005(7) 0.002(7) 0.012(8)
C6 0.046(6) 0.049(6) 0.043(7) -0.021(7) -0.006(8) -0.004(5)
C7 0.061(10) 0.085(12) 0.046(9) -0.006(8) -0.009(8) 0.030(9)
C8 0.066(11) 0.089(12) 0.031(7) -0.004(7) 0.007(7) 0.021(9)
C9 0.033(8) 0.071(10) 0.034(7) -0.006(6) 0.006(6) 0.007(7)
C10 0.106(16) 0.25(3) 0.035(9) -0.021(12) -0.002(9) 0.113(17)
C11 0.078(13) 0.30(3) 0.032(9) -0.020(13) -0.002(9) 0.080(17)
C12 0.050(9) 0.052(8) 0.029(7) -0.002(6) -0.005(6) 0.000(7)
C13 0.110(15) 0.147(16) 0.041(9) 0.023(9) 0.018(10) 0.068(14)
C14 0.057(10) 0.19(2) 0.041(9) 0.025(10) -0.010(8) 0.062(12)
C15 0.032(8) 0.062(9) 0.036(7) -0.008(6) -0.001(6) -0.002(7)
C16 0.062(10) 0.065(10) 0.046(8) 0.017(7) 0.012(7) 0.029(8)
C17 0.076(11) 0.052(9) 0.052(9) 0.001(7) 0.011(8) 0.031(8)
C18 0.039(9) 0.060(9) 0.044(8) -0.009(7) -0.008(7) -0.002(7)
N1 0.041(5) 0.056(5) 0.080(8) 0.012(7) -0.001(8) 0.000(4)
N2 0.050(8) 0.112(11) 0.037(7) 0.003(7) 0.001(6) 0.025(8)
N3 0.055(8) 0.069(8) 0.044(7) 0.007(6) 0.002(6) 0.020(7)
N4 0.045(7) 0.057(7) 0.039(6) -0.001(5) 0.013(5) 0.009(6)
N5 0.034(4) 0.062(5) 0.040(5) -0.002(6) 0.010(6) 0.001(4)
N6 0.032(7) 0.060(7) 0.052(7) -0.003(6) -0.001(5) 0.001(6)
Zn1 0.0411(10) 0.0485(11) 0.1152(19) 0.000 0.0024(17) 0.000
Zn2 0.0478(7) 0.0730(8) 0.0425(7) 0.0008(9) 0.0015(9) 0.0155(6)
I1 0.0582(11) 0.0854(12) 0.1395(16) 0.000 0.0334(10) 0.000
I2 0.0583(11) 0.0824(12) 0.1370(15) 0.000 -0.0258(10) 0.000
I3 0.0804(7) 0.0830(7) 0.1912(13) 0.0102(11) 0.0193(11) 0.0004(5)
I4 0.0658(5) 0.0730(5) 0.0869(6) 0.0012(7) 0.0028(7) 0.0247(4)

loop_
_atom_type_symbol
_atom_type_description
_atom_type_scat_dispersion_real
_atom_type_scat_dispersion_imag
_atom_type_scat_source
C C 0.0033 0.0016 'International Tables Vol C Tables 4.2.6.8 and 6.1.1.4'
H H 0.0000 0.0000 'International Tables Vol C Tables 4.2.6.8 and 6.1.1.4'
N N 0.0061 0.0033 'International Tables Vol C Tables 4.2.6.8 and 6.1.1.4'
P P 0.1023 0.0942 'International Tables Vol C Tables 4.2.6.8 and 6.1.1.4'
Zn Zn 0.2839 1.4301 'International Tables Vol C Tables 4.2.6.8 and 6.1.1.4'
I I -0.4742 1.8119 'International Tables Vol C Tables 4.2.6.8 and 6.1.1.4'

loop_
_geom_angle_atom_site_label_1
_geom_angle_atom_site_label_2
_geom_angle_atom_site_label_3
_geom_angle
_geom_angle_site_symmetry_1
_geom_angle_site_symmetry_3
P3 P1 P3 59(3) 4_575 .
P3 P1 P2 61(3) 4_575 .
P3 P1 P2 61(3) . .
P1 P2 P3 58(3) . 4_575
P1 P2 P3 58(3) . .
P3 P2 P3 57(3) 4_575 .
P3 P3 P1 60.6(15) 4_575 .
P3 P3 P2 61.5(15) 4_575 .
P1 P3 P2 61(2) . .
N1 C1 C2 122.7(13) . .
C3 C2 C1 118.9(13) . .
C2 C3 C4 117.8(9) . .
C2 C3 C6 122.7(13) . .
C4 C3 C6 119.4(13) . .
C5 C4 C3 120.1(12) . .
N1 C5 C4 121.5(13) . .
N6 C6 N4 124.3(9) . .
N6 C6 C3 119.2(13) . .
N4 C6 C3 116.3(12) . .
N2 C7 C8 124.4(14) . .
C9 C8 C7 120.3(13) . .
C10 C9 C8 116.2(13) . .
C10 C9 C12 120.5(13) . .
C8 C9 C12 123.2(11) . .
C9 C10 C11 120.0(16) . .
N2 C11 C10 125.2(15) . .
N4 C12 N5 124.8(10) . .
N4 C12 C9 118.1(11) . .
N5 C12 C9 116.9(12) . .
N3 C13 C14 123.2(14) . .
C15 C14 C13 119.0(15) . .
C14 C15 C16 118.1(12) . .
C14 C15 C18 121.4(13) . .
C16 C15 C18 120.5(12) . .
C17 C16 C15 118.6(12) . .
N3 C17 C16 123.5(13) . .
N6 C18 N5 125.3(11) . .
N6 C18 C15 117.8(12) . .
N5 C18 C15 116.7(12) . .
C5 N1 C1 118.7(9) . .
C5 N1 Zn1 120.1(9) . .
C1 N1 Zn1 119.8(10) . .
C11 N2 C7 113.6(13) . .
C11 N2 Zn2 122.6(11) . 1_556
C7 N2 Zn2 123.0(10) . 1_556
C17 N3 C13 117.2(12) . .
C17 N3 Zn2 122.2(9) . .
C13 N3 Zn2 119.8(10) . .
C12 N4 C6 115.3(9) . .
C18 N5 C12 114.0(8) . .
C6 N6 C18 116.2(11) . .
N1 Zn1 N1 93.2(5) . 4_575
N1 Zn1 I1 107.8(4) . .
N1 Zn1 I1 107.8(4) 4_575 .
N1 Zn1 I2 107.0(4) . .
N1 Zn1 I2 107.0(4) 4_575 .
I1 Zn1 I2 128.42(8) . .
N3 Zn2 N2 106.6(3) . 1_554
N3 Zn2 I3 106.9(3) . .
N2 Zn2 I3 105.5(4) 1_554 .
N3 Zn2 I4 109.0(3) . .
N2 Zn2 I4 108.9(4) 1_554 .
I3 Zn2 I4 119.17(6) . .

loop_
_geom_bond_atom_site_label_1
_geom_bond_atom_site_label_2
_geom_bond_distance
_geom_bond_site_symmetry_2
P1 P3 2.04(7) 4_575
P1 P3 2.04(7) .
P1 P2 2.09(9) .
P2 P3 2.10(8) 4_575
P2 P3 2.10(8) .
P3 P3 2.01(7) 4_575
C1 N1 1.351(16) .
C1 C2 1.381(19) .
C2 C3 1.369(18) .
C3 C4 1.407(17) .
C3 C6 1.468(13) .
C4 C5 1.371(18) .
C5 N1 1.326(16) .
C6 N6 1.300(15) .
C6 N4 1.359(15) .
C7 N2 1.319(16) .
C7 C8 1.368(17) .
C8 C9 1.358(19) .
C9 C10 1.327(18) .
C9 C12 1.476(16) .
C10 C11 1.38(2) .
C11 N2 1.31(2) .
C12 N4 1.330(16) .
C12 N5 1.347(14) .
C13 N3 1.331(19) .
C13 C14 1.37(2) .
C14 C15 1.369(18) .
C15 C16 1.384(18) .
C15 C18 1.474(17) .
C16 C17 1.381(17) .
C17 N3 1.321(16) .
C18 N6 1.332(16) .
C18 N5 1.339(15) .
N1 Zn1 2.108(9) .
N2 Zn2 2.063(11) 1_556
N3 Zn2 2.050(11) .
Zn1 N1 2.108(9) 4_575
Zn1 I1 2.524(4) .
Zn1 I2 2.539(4) .
Zn2 N2 2.063(11) 1_554
Zn2 I3 2.5190(17) .
Zn2 I4 2.5536(14) .
